data_7250546
loop_
_publ_author_name
'Climova, Alina'
'Pivovarova, Ekaterina'
'Szczesio, Ma\/lgorzata'
'Gobis, Katarzyna'
'Korga-Plewko, Agnieszka'
'Iwan, Magdalena'
'Kordialik-Bogacka, Edyta'
'\'Scieszka, Sylwia'
'Marek, Jaromir'
'Czylkowska, Agnieszka'

_publ_section_title
;
 Synthesis of new Ag(i) and Cd(ii) hydrozanomide-based complexes with
 antibacterial and anticancer properties
;
_journal_issue 25
_journal_name_full 'RSC Advances'
_journal_page_first 19598
_journal_page_last 19609
_journal_paper_doi 10.1039/D5RA02001H
_journal_volume 15
_journal_year 2025
_chemical_formula_sum 'C34 H36 Ag N13 O7'
_chemical_formula_weight 846.63
_space_group_crystal_system monoclinic
_space_group_IT_number 14
_space_group_name_Hall '-P 2ybc'
_space_group_name_H-M_alt 'P 1 21/c 1'
_atom_sites_solution_hydrogens geom
_audit_creation_method SHELXL-2018/3
_audit_update_record
;
2024-11-19 deposited with the CCDC.	2025-05-30 downloaded from the CCDC.
;
_cell_angle_alpha 90
_cell_angle_beta 92.6690(10)
_cell_angle_gamma 90
_cell_formula_units_Z 4
_cell_length_a 11.6968(2)
_cell_length_b 16.4562(2)
_cell_length_c 18.2059(3)
_cell_measurement_reflns_used 39607
_cell_measurement_temperature 100.01(10)
_cell_measurement_theta_max 32.2340
_cell_measurement_theta_min 2.7030
_cell_volume 3500.56(9)
_computing_structure_refinement 'SHELXL-2018/3 (Sheldrick, 2018)'
_computing_structure_solution 'SHELXT 2014/5 (Sheldrick, 2014)'
_diffrn_ambient_temperature 100(2)
_diffrn_measured_fraction_theta_full 0.999
_diffrn_measured_fraction_theta_max 0.884
_diffrn_measurement_device 'four-circle diffractometer'
_diffrn_measurement_device_type 'XtaLAB Synergy, Dualflex, Pilatus 300K'
_diffrn_radiation_type MoK\a
_diffrn_radiation_wavelength 0.71073
_diffrn_reflns_av_R_equivalents 0.0463
_diffrn_reflns_av_unetI/netI 0.0281
_diffrn_reflns_Laue_measured_fraction_full 0.999
_diffrn_reflns_Laue_measured_fraction_max 0.884
_diffrn_reflns_limit_h_max 16
_diffrn_reflns_limit_h_min -15
_diffrn_reflns_limit_k_max 24
_diffrn_reflns_limit_k_min -24
_diffrn_reflns_limit_l_max 27
_diffrn_reflns_limit_l_min -26
_diffrn_reflns_number 100678
_diffrn_reflns_point_group_measured_fraction_full 0.999
_diffrn_reflns_point_group_measured_fraction_max 0.884
_diffrn_reflns_theta_full 25.242
_diffrn_reflns_theta_max 32.142
_diffrn_reflns_theta_min 2.475
_diffrn_source 'micro-focus sealed X-ray tube'
_diffrn_source_type 'PhotonJet (Mo) X-ray Source'
_exptl_absorpt_coefficient_mu 0.646
_exptl_absorpt_correction_T_max 1.00000
_exptl_absorpt_correction_T_min 0.79915
_exptl_absorpt_correction_type multi-scan
_exptl_absorpt_process_details
;
CrysAlisPro 1.171.43.123a (Rigaku Oxford Diffraction, 2024)
Empirical absorption correction using spherical harmonics,
implemented in SCALE3 ABSPACK scaling algorithm.
;
_exptl_crystal_colour yellow
_exptl_crystal_density_diffrn 1.606
_exptl_crystal_description plate
_exptl_crystal_F_000 1736
_exptl_crystal_size_max 0.190
_exptl_crystal_size_mid 0.170
_exptl_crystal_size_min 0.120
_refine_diff_density_max 0.583
_refine_diff_density_min -0.488
_refine_diff_density_rms 0.072
_refine_ls_extinction_method none
_refine_ls_goodness_of_fit_ref 1.021
_refine_ls_hydrogen_treatment constr
_refine_ls_matrix_type full
_refine_ls_number_parameters 496
_refine_ls_number_reflns 10869
_refine_ls_number_restraints 0
_refine_ls_restrained_S_all 1.021
_refine_ls_R_factor_all 0.0403
_refine_ls_R_factor_gt 0.0290
_refine_ls_shift/su_max 0.005
_refine_ls_shift/su_mean 0.000
_refine_ls_structure_factor_coef Fsqd
_refine_ls_weighting_details 'w=1/[\s^2^(Fo^2^)+(0.0318P)^2^+1.8781P] where P=(Fo^2^+2Fc^2^)/3'
_refine_ls_weighting_scheme calc
_refine_ls_wR_factor_gt 0.0638
_refine_ls_wR_factor_ref 0.0669
_reflns_Friedel_coverage 0.000
_reflns_number_gt 9069
_reflns_number_total 10869
_reflns_threshold_expression 'I > 2\s(I)'
_cod_data_source_file d5ra02001h2.cif
_cod_data_source_block KG83Ag_auto
_cod_original_sg_symbol_H-M 'P 21/c'
_cod_database_code 7250546
_shelx_shelxl_version_number 2018/3
_shelx_space_group_comment
;
The symmetry employed for this shelxl refinement is uniquely defined
by the following loop, which should always be used as a source of
symmetry information in preference to the above space-group names.
They are only intended as comments.
;
_shelx_estimated_absorpt_t_min 0.887
_shelx_estimated_absorpt_t_max 0.926

loop_
_space_group_symop_operation_xyz
'x, y, z'
'-x, y+1/2, -z+1/2'
'-x, -y, -z'
'x, -y-1/2, z-1/2'

loop_
_atom_site_label
_atom_site_type_symbol
_atom_site_fract_x
_atom_site_fract_y
_atom_site_fract_z
_atom_site_U_iso_or_equiv
_atom_site_adp_type
_atom_site_occupancy
_atom_site_site_symmetry_order
_atom_site_calc_flag
_atom_site_refinement_flags_posn
_atom_site_refinement_flags_adp
_atom_site_refinement_flags_occupancy
_atom_site_disorder_assembly
_atom_site_disorder_group
Ag1 Ag 0.83323(2) 0.27715(2) 0.68044(2) 0.01433(3) Uani 1 1 d . . . . .
N1I N 0.32757(12) 0.29475(8) 0.93046(8) 0.0215(3) Uani 1 1 d . . . . .
C1 C 0.97096(13) 0.45920(9) 0.65430(8) 0.0156(3) Uani 1 1 d . . . . .
H1 H 0.923223 0.440172 0.691451 0.019 Uiso 1 1 calc R U . . .
C1A C 0.75322(12) 0.09498(8) 0.75717(7) 0.0142(3) Uani 1 1 d . . . . .
H1A H 0.812707 0.109853 0.726016 0.017 Uiso 1 1 calc R U . . .
O2I O 0.37026(12) 0.22991(7) 0.95441(8) 0.0337(3) Uani 1 1 d . . . . .
N2 N 1.01791(11) 0.40779(7) 0.61224(7) 0.0154(2) Uani 1 1 d . . . . .
N2A N 0.69704(11) 0.15012(7) 0.78925(7) 0.0154(2) Uani 1 1 d . . . . .
O3I O 0.22832(12) 0.31547(9) 0.94656(9) 0.0386(3) Uani 1 1 d . . . . .
N3 N 0.98751(10) 0.32709(7) 0.62500(6) 0.0143(2) Uani 1 1 d . . . . .
N3A N 0.72476(10) 0.22958(7) 0.77030(7) 0.0140(2) Uani 1 1 d . . . . .
O4I O 0.38357(10) 0.34062(7) 0.89016(6) 0.0229(2) Uani 1 1 d . . . . .
C4 C 1.05278(12) 0.27476(9) 0.59139(8) 0.0140(2) Uani 1 1 d . . . . .
C4A C 0.66183(12) 0.28209(9) 0.80512(8) 0.0151(3) Uani 1 1 d . . . . .
N5 N 1.14813(11) 0.29363(8) 0.55789(7) 0.0181(2) Uani 1 1 d . . . . .
H5A H 1.171859 0.344356 0.557090 0.022 Uiso 1 1 calc R U . . .
H5B H 1.187365 0.255371 0.536566 0.022 Uiso 1 1 calc R U . . .
N5A N 0.59175(12) 0.26288(8) 0.85822(8) 0.0213(3) Uani 1 1 d . . . . .
H5AA H 0.585221 0.211974 0.872230 0.026 Uiso 1 1 calc R U . . .
H5AB H 0.552061 0.301115 0.879242 0.026 Uiso 1 1 calc R U . . .
C11 C 1.01558(12) 0.18815(8) 0.59062(7) 0.0141(3) Uani 1 1 d . . . . .
C11A C 0.67038(12) 0.36905(9) 0.78372(8) 0.0156(3) Uani 1 1 d . . . . .
N12 N 0.90099(11) 0.17822(7) 0.58768(6) 0.0148(2) Uani 1 1 d . . . . .
N12A N 0.68735(11) 0.38193(7) 0.71160(7) 0.0153(2) Uani 1 1 d . . . . .
C13 C 0.85949(13) 0.10197(9) 0.57979(8) 0.0157(3) Uani 1 1 d . . . . .
C13A C 0.68631(13) 0.45923(9) 0.68743(8) 0.0164(3) Uani 1 1 d . . . . .
C14 C 0.93344(14) 0.03336(9) 0.58079(8) 0.0179(3) Uani 1 1 d . . . . .
H14 H 0.903064 -0.020089 0.576932 0.021 Uiso 1 1 calc R U . . .
C14A C 0.67550(13) 0.52602(9) 0.73599(9) 0.0194(3) Uani 1 1 d . . . . .
H14A H 0.676219 0.580241 0.718108 0.023 Uiso 1 1 calc R U . . .
C15 C 1.04941(14) 0.04575(9) 0.58743(8) 0.0186(3) Uani 1 1 d . . . . .
H15 H 1.099960 0.000547 0.589735 0.022 Uiso 1 1 calc R U . . .
C15A C 0.66403(13) 0.51053(9) 0.80918(9) 0.0207(3) Uani 1 1 d . . . . .
H15A H 0.659178 0.554365 0.842843 0.025 Uiso 1 1 calc R U . . .
C16 C 1.09373(13) 0.12523(9) 0.59084(8) 0.0173(3) Uani 1 1 d . . . . .
H16 H 1.173824 0.135156 0.593198 0.021 Uiso 1 1 calc R U . . .
C16A C 0.65942(13) 0.43029(9) 0.83461(9) 0.0194(3) Uani 1 1 d . . . . .
H16A H 0.649150 0.418531 0.884960 0.023 Uiso 1 1 calc R U . . .
N21 N 0.74475(12) 0.09483(8) 0.57129(8) 0.0196(3) Uani 1 1 d . . . . .
N21A N 0.69566(12) 0.47067(8) 0.61414(7) 0.0206(3) Uani 1 1 d . . . . .
C22 C 0.68347(14) 0.01745(9) 0.56561(8) 0.0199(3) Uani 1 1 d . . . . .
H22A H 0.715868 -0.022767 0.601264 0.024 Uiso 1 1 calc R U . . .
H22B H 0.685122 -0.005329 0.515345 0.024 Uiso 1 1 calc R U . . .
C22A C 0.68618(14) 0.55121(9) 0.57950(9) 0.0211(3) Uani 1 1 d . . . . .
H22C H 0.746554 0.588357 0.599415 0.025 Uiso 1 1 calc R U . . .
H22D H 0.610285 0.575791 0.586773 0.025 Uiso 1 1 calc R U . . .
C23 C 0.56302(14) 0.04216(11) 0.58410(9) 0.0228(3) Uani 1 1 d . . . . .
H23A H 0.554952 0.043971 0.637961 0.027 Uiso 1 1 calc R U . . .
H23B H 0.505581 0.004076 0.562056 0.027 Uiso 1 1 calc R U . . .
C23A C 0.70198(15) 0.53262(10) 0.49869(9) 0.0248(3) Uani 1 1 d . . . . .
H23C H 0.783774 0.535537 0.487188 0.030 Uiso 1 1 calc R U . . .
H23D H 0.658066 0.571271 0.466682 0.030 Uiso 1 1 calc R U . . .
C24 C 0.54981(14) 0.12671(10) 0.55028(9) 0.0223(3) Uani 1 1 d . . . . .
H24A H 0.488885 0.157898 0.573630 0.027 Uiso 1 1 calc R U . . .
H24B H 0.531795 0.123433 0.496690 0.027 Uiso 1 1 calc R U . . .
C24A C 0.65610(15) 0.44618(10) 0.48849(9) 0.0233(3) Uani 1 1 d . . . . .
H24C H 0.690282 0.419224 0.446126 0.028 Uiso 1 1 calc R U . . .
H24D H 0.571744 0.446163 0.480822 0.028 Uiso 1 1 calc R U . . .
C25 C 0.66759(13) 0.16533(9) 0.56651(9) 0.0205(3) Uani 1 1 d . . . . .
H25A H 0.688170 0.202416 0.526404 0.025 Uiso 1 1 calc R U . . .
H25B H 0.669493 0.195855 0.613413 0.025 Uiso 1 1 calc R U . . .
C25A C 0.69286(14) 0.40412(9) 0.56072(8) 0.0202(3) Uani 1 1 d . . . . .
H25C H 0.636919 0.361952 0.573724 0.024 Uiso 1 1 calc R U . . .
H25D H 0.769253 0.378788 0.557650 0.024 Uiso 1 1 calc R U . . .
C31 C 0.98952(12) 0.54696(8) 0.64619(8) 0.0146(3) Uani 1 1 d . . . . .
C31A C 0.72654(12) 0.00889(8) 0.76810(7) 0.0141(3) Uani 1 1 d . . . . .
C32 C 1.04054(13) 0.58013(9) 0.58489(8) 0.0171(3) Uani 1 1 d . . . . .
H32 H 1.062137 0.545408 0.546217 0.020 Uiso 1 1 calc R U . . .
C32A C 0.62782(13) -0.01550(9) 0.80301(8) 0.0171(3) Uani 1 1 d . . . . .
H32A H 0.577465 0.024312 0.821081 0.020 Uiso 1 1 calc R U . . .
C33 C 1.05989(13) 0.66291(9) 0.57998(8) 0.0178(3) Uani 1 1 d . . . . .
H33 H 1.095087 0.685311 0.538576 0.021 Uiso 1 1 calc R U . . .
C33A C 0.60326(13) -0.09710(9) 0.81132(8) 0.0187(3) Uani 1 1 d . . . . .
H33A H 0.536432 -0.113975 0.834836 0.022 Uiso 1 1 calc R U . . .
C34 C 1.02665(13) 0.71252(8) 0.63698(8) 0.0155(3) Uani 1 1 d . . . . .
C34A C 0.67879(13) -0.15380(9) 0.78441(8) 0.0170(3) Uani 1 1 d . . . . .
C35 C 0.97419(13) 0.68238(9) 0.69780(8) 0.0165(3) Uani 1 1 d . . . . .
H35 H 0.951597 0.717718 0.735747 0.020 Uiso 1 1 calc R U . . .
C35A C 0.77578(13) -0.13199(9) 0.74881(8) 0.0183(3) Uani 1 1 d . . . . .
H35A H 0.825159 -0.172141 0.730246 0.022 Uiso 1 1 calc R U . . .
C36 C 0.95526(13) 0.59907(9) 0.70212(8) 0.0161(3) Uani 1 1 d . . . . .
H36 H 0.918811 0.577261 0.743297 0.019 Uiso 1 1 calc R U . . .
C36A C 0.79932(13) -0.04997(9) 0.74082(8) 0.0161(3) Uani 1 1 d . . . . .
H36A H 0.865697 -0.033649 0.716530 0.019 Uiso 1 1 calc R U . . .
N41 N 1.05005(12) 0.80039(8) 0.63262(7) 0.0193(3) Uani 1 1 d . . . . .
N41A N 0.65247(13) -0.24050(8) 0.79220(8) 0.0233(3) Uani 1 1 d . . . . .
O42 O 1.10060(14) 0.82569(8) 0.57996(7) 0.0354(3) Uani 1 1 d . . . . .
O42A O 0.55841(13) -0.25986(8) 0.81279(9) 0.0376(3) Uani 1 1 d . . . . .
O43 O 1.02028(11) 0.84375(7) 0.68331(7) 0.0245(2) Uani 1 1 d . . . . .
O43A O 0.72722(12) -0.28969(7) 0.77766(8) 0.0342(3) Uani 1 1 d . . . . .

loop_
_atom_site_aniso_label
_atom_site_aniso_U_11
_atom_site_aniso_U_22
_atom_site_aniso_U_33
_atom_site_aniso_U_23
_atom_site_aniso_U_13
_atom_site_aniso_U_12
Ag1 0.01553(6) 0.01206(5) 0.01589(5) -0.00086(4) 0.00586(3) -0.00001(4)
N1I 0.0248(7) 0.0182(6) 0.0221(6) -0.0012(5) 0.0079(5) -0.0021(5)
C1 0.0156(7) 0.0138(6) 0.0173(6) -0.0007(5) 0.0005(5) -0.0019(5)
C1A 0.0158(7) 0.0122(6) 0.0145(6) 0.0015(5) 0.0006(5) -0.0007(5)
O2I 0.0394(8) 0.0156(6) 0.0471(8) 0.0066(5) 0.0113(6) 0.0015(5)
N2 0.0165(6) 0.0115(5) 0.0183(6) -0.0004(4) 0.0010(4) -0.0021(4)
N2A 0.0178(6) 0.0108(5) 0.0176(5) 0.0014(4) 0.0025(4) -0.0003(4)
O3I 0.0298(7) 0.0370(8) 0.0508(8) 0.0110(7) 0.0231(6) 0.0064(6)
N3 0.0161(6) 0.0105(5) 0.0164(5) -0.0015(4) 0.0028(4) -0.0015(4)
N3A 0.0158(6) 0.0097(5) 0.0167(5) 0.0003(4) 0.0042(4) 0.0002(4)
O4I 0.0231(6) 0.0226(6) 0.0237(5) 0.0054(4) 0.0083(4) 0.0011(5)
C4 0.0142(6) 0.0128(6) 0.0150(6) -0.0004(5) 0.0019(5) -0.0011(5)
C4A 0.0164(7) 0.0130(6) 0.0161(6) -0.0007(5) 0.0041(5) 0.0000(5)
N5 0.0170(6) 0.0138(6) 0.0243(6) -0.0006(5) 0.0081(5) -0.0022(5)
N5A 0.0259(7) 0.0142(6) 0.0251(6) 0.0006(5) 0.0139(5) 0.0023(5)
C11 0.0175(7) 0.0120(6) 0.0129(6) -0.0013(5) 0.0043(5) -0.0017(5)
C11A 0.0141(7) 0.0132(6) 0.0198(7) -0.0008(5) 0.0046(5) 0.0008(5)
N12 0.0167(6) 0.0129(5) 0.0150(5) -0.0021(4) 0.0035(4) -0.0010(4)
N12A 0.0166(6) 0.0106(5) 0.0189(6) 0.0004(4) 0.0037(4) 0.0013(4)
C13 0.0195(7) 0.0142(6) 0.0136(6) -0.0024(5) 0.0044(5) -0.0021(5)
C13A 0.0147(7) 0.0113(6) 0.0233(7) 0.0005(5) 0.0023(5) 0.0000(5)
C14 0.0261(8) 0.0112(6) 0.0168(6) -0.0016(5) 0.0052(5) -0.0013(5)
C14A 0.0172(7) 0.0110(6) 0.0303(8) -0.0023(6) 0.0032(6) 0.0000(5)
C15 0.0243(8) 0.0132(6) 0.0186(7) -0.0016(5) 0.0042(5) 0.0032(5)
C15A 0.0198(7) 0.0140(6) 0.0289(8) -0.0070(6) 0.0060(6) 0.0004(6)
C16 0.0181(7) 0.0156(6) 0.0184(6) 0.0003(5) 0.0034(5) 0.0003(5)
C16A 0.0220(8) 0.0153(7) 0.0217(7) -0.0039(6) 0.0076(6) 0.0001(6)
N21 0.0189(6) 0.0128(5) 0.0272(7) -0.0037(5) 0.0028(5) -0.0036(5)
N21A 0.0293(7) 0.0104(5) 0.0221(6) 0.0027(5) 0.0015(5) 0.0009(5)
C22 0.0245(8) 0.0155(7) 0.0195(7) -0.0014(5) -0.0002(6) -0.0078(6)
C22A 0.0215(8) 0.0124(6) 0.0291(8) 0.0062(6) -0.0009(6) -0.0005(5)
C23 0.0220(8) 0.0288(8) 0.0175(7) -0.0021(6) 0.0012(6) -0.0105(6)
C23A 0.0271(9) 0.0204(7) 0.0270(8) 0.0088(6) 0.0029(6) 0.0018(6)
C24 0.0190(7) 0.0253(8) 0.0227(7) -0.0066(6) 0.0012(6) -0.0032(6)
C24A 0.0250(8) 0.0235(8) 0.0215(7) 0.0044(6) 0.0002(6) 0.0018(6)
C25 0.0189(7) 0.0171(7) 0.0255(7) -0.0041(6) -0.0001(6) -0.0010(6)
C25A 0.0254(8) 0.0144(6) 0.0208(7) 0.0013(6) 0.0023(6) 0.0010(6)
C31 0.0138(6) 0.0124(6) 0.0175(6) -0.0014(5) -0.0002(5) -0.0004(5)
C31A 0.0176(7) 0.0115(6) 0.0130(6) 0.0000(5) -0.0013(5) 0.0005(5)
C32 0.0211(7) 0.0143(6) 0.0158(6) -0.0033(5) 0.0016(5) -0.0001(5)
C32A 0.0173(7) 0.0145(6) 0.0195(6) -0.0007(5) 0.0023(5) 0.0009(5)
C33 0.0225(7) 0.0166(7) 0.0145(6) 0.0000(5) 0.0013(5) -0.0007(6)
C33A 0.0184(7) 0.0169(7) 0.0211(7) 0.0011(5) 0.0031(5) -0.0025(5)
C34 0.0182(7) 0.0113(6) 0.0169(6) -0.0006(5) -0.0015(5) -0.0001(5)
C34A 0.0217(7) 0.0120(6) 0.0169(6) 0.0015(5) -0.0024(5) -0.0027(5)
C35 0.0183(7) 0.0134(6) 0.0177(6) -0.0026(5) 0.0012(5) 0.0014(5)
C35A 0.0215(7) 0.0135(6) 0.0200(7) -0.0014(5) 0.0008(5) 0.0030(5)
C36 0.0166(7) 0.0141(6) 0.0178(6) -0.0008(5) 0.0026(5) 0.0001(5)
C36A 0.0170(7) 0.0141(6) 0.0173(6) 0.0005(5) 0.0022(5) 0.0008(5)
N41 0.0268(7) 0.0125(5) 0.0184(6) 0.0000(5) -0.0007(5) -0.0005(5)
N41A 0.0312(8) 0.0131(6) 0.0254(7) 0.0011(5) -0.0007(5) -0.0039(5)
O42 0.0671(10) 0.0177(6) 0.0225(6) 0.0024(5) 0.0142(6) -0.0079(6)
O42A 0.0378(8) 0.0217(6) 0.0542(9) 0.0052(6) 0.0123(7) -0.0102(6)
O43 0.0306(6) 0.0145(5) 0.0288(6) -0.0053(4) 0.0060(5) 0.0012(4)
O43A 0.0389(8) 0.0133(5) 0.0506(8) -0.0022(5) 0.0033(6) 0.0020(5)

loop_
_atom_type_symbol
_atom_type_description
_atom_type_scat_dispersion_real
_atom_type_scat_dispersion_imag
_atom_type_scat_source
C C 0.0033 0.0016 'International Tables Vol C Tables 4.2.6.8 and 6.1.1.4'
H H 0.0000 0.0000 'International Tables Vol C Tables 4.2.6.8 and 6.1.1.4'
Ag Ag -0.8971 1.1015 'International Tables Vol C Tables 4.2.6.8 and 6.1.1.4'
N N 0.0061 0.0033 'International Tables Vol C Tables 4.2.6.8 and 6.1.1.4'
O O 0.0106 0.0060 'International Tables Vol C Tables 4.2.6.8 and 6.1.1.4'

loop_
_geom_angle_atom_site_label_1
_geom_angle_atom_site_label_2
_geom_angle_atom_site_label_3
_geom_angle
_geom_angle_site_symmetry_1
_geom_angle_site_symmetry_3
_geom_angle_publ_flag
N3A Ag1 N3 159.45(4) . . ?
N3A Ag1 N12 118.05(4) . . ?
N3 Ag1 N12 69.57(4) . . ?
N3A Ag1 N12A 70.32(4) . . ?
N3 Ag1 N12A 114.59(4) . . ?
N12 Ag1 N12A 147.16(4) . . ?
O2I N1I O3I 120.60(14) . . ?
O2I N1I O4I 120.41(14) . . ?
O3I N1I O4I 118.99(14) . . ?
N2 C1 C31 121.30(13) . . ?
N2A C1A C31A 120.47(13) . . ?
C1 N2 N3 114.12(12) . . ?
C1A N2A N3A 115.00(12) . . ?
C4 N3 N2 112.70(12) . . ?
C4 N3 Ag1 117.41(9) . . ?
N2 N3 Ag1 129.33(9) . . ?
C4A N3A N2A 110.77(12) . . ?
C4A N3A Ag1 117.86(9) . . ?
N2A N3A Ag1 130.52(9) . . ?
N3 C4 N5 125.07(13) . . ?
N3 C4 C11 116.96(12) . . ?
N5 C4 C11 117.96(12) . . ?
N3A C4A N5A 124.72(13) . . ?
N3A C4A C11A 117.33(12) . . ?
N5A C4A C11A 117.95(13) . . ?
N12 C11 C16 124.44(13) . . ?
N12 C11 C4 113.92(12) . . ?
C16 C11 C4 121.61(13) . . ?
N12A C11A C16A 124.03(14) . . ?
N12A C11A C4A 114.80(12) . . ?
C16A C11A C4A 121.17(13) . . ?
C11 N12 C13 117.93(12) . . ?
C11 N12 Ag1 103.88(9) . . ?
C13 N12 Ag1 123.57(9) . . ?
C13A N12A C11A 117.76(12) . . ?
C13A N12A Ag1 124.85(10) . . ?
C11A N12A Ag1 104.10(9) . . ?
N21 C13 N12 116.35(13) . . ?
N21 C13 C14 122.26(13) . . ?
N12 C13 C14 121.40(14) . . ?
N12A C13A N21A 116.92(13) . . ?
N12A C13A C14A 121.85(14) . . ?
N21A C13A C14A 121.23(13) . . ?
C15 C14 C13 118.79(13) . . ?
C15A C14A C13A 118.52(14) . . ?
C14 C15 C16 120.19(14) . . ?
C14A C15A C16A 120.26(14) . . ?
C11 C16 C15 117.02(14) . . ?
C11A C16A C15A 117.42(14) . . ?
C13 N21 C22 124.45(13) . . ?
C13 N21 C25 122.88(12) . . ?
C22 N21 C25 112.67(12) . . ?
C13A N21A C25A 123.30(12) . . ?
C13A N21A C22A 122.62(13) . . ?
C25A N21A C22A 112.99(12) . . ?
N21 C22 C23 102.00(13) . . ?
N21A C22A C23A 102.91(13) . . ?
C22 C23 C24 103.42(12) . . ?
C22A C23A C24A 104.28(13) . . ?
C23 C24 C25 103.11(13) . . ?
C23A C24A C25A 103.50(13) . . ?
N21 C25 C24 103.18(12) . . ?
N21A C25A C24A 103.26(12) . . ?
C32 C31 C36 119.10(13) . . ?
C32 C31 C1 122.26(13) . . ?
C36 C31 C1 118.64(13) . . ?
C36A C31A C32A 119.42(13) . . ?
C36A C31A C1A 119.01(13) . . ?
C32A C31A C1A 121.53(13) . . ?
C33 C32 C31 120.79(13) . . ?
C33A C32A C31A 120.47(14) . . ?
C32 C33 C34 118.52(14) . . ?
C32A C33A C34A 118.33(14) . . ?
C35 C34 C33 122.49(13) . . ?
C35 C34 N41 119.03(13) . . ?
C33 C34 N41 118.47(13) . . ?
C35A C34A C33A 122.75(14) . . ?
C35A C34A N41A 118.61(14) . . ?
C33A C34A N41A 118.61(14) . . ?
C34 C35 C36 118.45(13) . . ?
C34A C35A C36A 118.30(14) . . ?
C35 C36 C31 120.62(14) . . ?
C35A C36A C31A 120.72(14) . . ?
O42 N41 O43 123.72(14) . . ?
O42 N41 C34 118.28(13) . . ?
O43 N41 C34 117.97(13) . . ?
O42A N41A O43A 123.67(14) . . ?
O42A N41A C34A 118.64(14) . . ?
O43A N41A C34A 117.69(14) . . ?

loop_
_geom_bond_atom_site_label_1
_geom_bond_atom_site_label_2
_geom_bond_distance
_geom_bond_site_symmetry_2
_geom_bond_publ_flag
Ag1 N3A 2.2566(12) . ?
Ag1 N3 2.2627(12) . ?
Ag1 N12 2.5011(12) . ?
Ag1 N12A 2.5094(12) . ?
N1I O2I 1.2480(19) . ?
N1I O3I 1.2576(19) . ?
N1I O4I 1.2578(17) . ?
C1 N2 1.2817(19) . ?
C1 C31 1.469(2) . ?
C1A N2A 1.2775(18) . ?
C1A C31A 1.4662(19) . ?
N2 N3 1.3971(16) . ?
N2A N3A 1.3944(16) . ?
N3 C4 1.3200(18) . ?
N3A C4A 1.3168(18) . ?
C4 N5 1.3325(18) . ?
C4 C11 1.4901(19) . ?
C4A N5A 1.3342(18) . ?
C4A C11A 1.488(2) . ?
C11 N12 1.3488(19) . ?
C11 C16 1.381(2) . ?
C11A N12A 1.3537(18) . ?
C11A C16A 1.379(2) . ?
N12 C13 1.3506(18) . ?
N12A C13A 1.3459(18) . ?
C13 N21 1.349(2) . ?
C13 C14 1.422(2) . ?
C13A N21A 1.357(2) . ?
C13A C14A 1.420(2) . ?
C14 C15 1.371(2) . ?
C14A C15A 1.369(2) . ?
C15 C16 1.407(2) . ?
C15A C16A 1.401(2) . ?
N21 C22 1.4626(19) . ?
N21 C25 1.470(2) . ?
N21A C25A 1.464(2) . ?
N21A C22A 1.4697(19) . ?
C22 C23 1.519(2) . ?
C22A C23A 1.522(2) . ?
C23 C24 1.526(2) . ?
C23A C24A 1.529(2) . ?
C24 C25 1.533(2) . ?
C24A C25A 1.530(2) . ?
C31 C32 1.401(2) . ?
C31 C36 1.404(2) . ?
C31A C36A 1.396(2) . ?
C31A C32A 1.402(2) . ?
C32 C33 1.385(2) . ?
C32A C33A 1.383(2) . ?
C33 C34 1.390(2) . ?
C33A C34A 1.390(2) . ?
C34 C35 1.383(2) . ?
C34 N41 1.4745(18) . ?
C34A C35A 1.380(2) . ?
C34A N41A 1.4679(19) . ?
C35 C36 1.391(2) . ?
C35A C36A 1.387(2) . ?
N41 O42 1.2228(18) . ?
N41 O43 1.2295(17) . ?
N41A O42A 1.221(2) . ?
N41A O43A 1.229(2) . ?
